data_4516750
loop_
_publ_author_name
'Jaffe, Adam'
'Lin, Yu'
'Beavers, Christine M.'
'Voss, Johannes'
'Mao, Wendy L.'
'Karunadasa, Hemamala I.'

_publ_section_title
;
 High-Pressure Single-Crystal Structures of 3D Lead-Halide Hybrid
 Perovskites and Pressure Effects on their Electronic and Optical
 Properties.
;
_journal_issue 4
_journal_name_full 'ACS central science'
_journal_page_first 201
_journal_page_last 209
_journal_paper_doi 10.1021/acscentsci.6b00055
_journal_volume 2
_journal_year 2016
_chemical_formula_sum 'C H6 Br3 N Pb'
_chemical_formula_weight 478.99
_space_group_crystal_system cubic
_space_group_IT_number 204
_space_group_name_Hall '-I 2 2 3'
_space_group_name_H-M_alt 'I m -3'
_atom_sites_solution_primary direct
_atom_sites_solution_secondary difmap
_audit_creation_method SHELXL-2014/7
_cell_angle_alpha 90
_cell_angle_beta 90
_cell_angle_gamma 90
_cell_formula_units_Z 8
_cell_length_a 11.500(5)
_cell_length_b 11.500(5)
_cell_length_c 11.500(5)
_cell_measurement_reflns_used 2764
_cell_measurement_temperature 296(2)
_cell_measurement_theta_max 17.1
_cell_measurement_theta_min 2.5
_cell_volume 1520.9(11)
_computing_cell_refinement 'SAINT V8.34A(Bruker, 2013)'
_computing_data_collection 'Apex2 v2014.11-0 (Bruker, 2014)'
_computing_data_reduction SAINT
_computing_molecular_graphics
;
     	SHELXTL 5.1, XP (Sheldrick, 1994)
	ShelXle Rev 699 (Hubschle, 2011)
	WinCoot (P.Emsley, B.Lohkamp W.G.Scott and K.Cowtand, 2010)
;
_computing_publication_material SHELXL-2014/7
_computing_structure_refinement 'SHELXL-2014/7 (Sheldrick, 2014)'
_computing_structure_solution 'SHELXT (Sheldrick, 2012)'
_diffrn_ambient_temperature 296(2)
_diffrn_detector_area_resol_mean 5
_diffrn_measured_fraction_theta_full 0.963
_diffrn_measured_fraction_theta_max 0.961
_diffrn_measurement_device_type 'Perkin-Elmer a-Si Detector'
_diffrn_measurement_method \f
_diffrn_radiation_monochromator silicon(111)
_diffrn_radiation_source 'Advanced Light Source Beamline 12.2.2'
_diffrn_radiation_type synchrotron
_diffrn_radiation_wavelength 0.35424
_diffrn_reflns_av_R_equivalents 0.0859
_diffrn_reflns_av_unetI/netI 0.0374
_diffrn_reflns_Laue_measured_fraction_full 0.963
_diffrn_reflns_Laue_measured_fraction_max 0.961
_diffrn_reflns_limit_h_max 15
_diffrn_reflns_limit_h_min -15
_diffrn_reflns_limit_k_max 16
_diffrn_reflns_limit_k_min -16
_diffrn_reflns_limit_l_max 15
_diffrn_reflns_limit_l_min -15
_diffrn_reflns_number 7461
_diffrn_reflns_point_group_measured_fraction_full 0.963
_diffrn_reflns_point_group_measured_fraction_max 0.961
_diffrn_reflns_theta_full 12.271
_diffrn_reflns_theta_max 14.604
_diffrn_reflns_theta_min 2.162
_exptl_absorpt_coefficient_mu 37.711
_exptl_absorpt_correction_T_max 0.4234
_exptl_absorpt_correction_T_min 0.2953
_exptl_absorpt_correction_type multi-scan
_exptl_absorpt_process_details 'SADABS-2014/5 (Sheldrick, 2014)'
_exptl_crystal_colour red-orange
_exptl_crystal_density_diffrn 4.183
_exptl_crystal_description block
_exptl_crystal_F_000 1648
_exptl_crystal_size_max 0.060
_exptl_crystal_size_mid 0.060
_exptl_crystal_size_min 0.050
_refine_diff_density_max 2.240
_refine_diff_density_min -2.098
_refine_diff_density_rms 0.322
_refine_ls_extinction_method none
_refine_ls_goodness_of_fit_ref 1.197
_refine_ls_hydrogen_treatment undef
_refine_ls_matrix_type full
_refine_ls_number_parameters 14
_refine_ls_number_reflns 415
_refine_ls_number_restraints 1
_refine_ls_restrained_S_all 1.196
_refine_ls_R_factor_all 0.0891
_refine_ls_R_factor_gt 0.0607
_refine_ls_shift/su_max 0.000
_refine_ls_shift/su_mean 0.000
_refine_ls_structure_factor_coef Fsqd
_refine_ls_weighting_details 'w=1/[\s^2^(Fo^2^)+(0.0655P)^2^+52.1650P] where P=(Fo^2^+2Fc^2^)/3'
_refine_ls_weighting_scheme calc
_refine_ls_wR_factor_gt 0.1562
_refine_ls_wR_factor_ref 0.1765
_reflns_Friedel_coverage 0.000
_reflns_number_gt 269
_reflns_number_total 415
_reflns_threshold_expression 'I > 2\s(I)'
_cod_data_source_file oc6b00055_si_006.cif
_cod_data_source_block MAPbBr3_1p7GPa
_cod_original_cell_volume 1521(2)
_cod_database_code 4516750
_shelx_shelxl_version_number 2014/7
_shelx_space_group_comment
;
The symmetry employed for this shelxl refinement is uniquely defined
by the following loop, which should always be used as a source of
symmetry information in preference to the above space-group names.
They are only intended as comments.
;
_shelx_estimated_absorpt_t_min 0.211
_shelx_estimated_absorpt_t_max 0.254
_exptl_absorpt_special_details
;
 Additional spherical absorption correction applied with mu*r =  0.6000
;

loop_
_space_group_symop_operation_xyz
'x, y, z'
'-x, -y, z'
'-x, y, -z'
'x, -y, -z'
'z, x, y'
'z, -x, -y'
'-z, -x, y'
'-z, x, -y'
'y, z, x'
'-y, z, -x'
'y, -z, -x'
'-y, -z, x'
'x+1/2, y+1/2, z+1/2'
'-x+1/2, -y+1/2, z+1/2'
'-x+1/2, y+1/2, -z+1/2'
'x+1/2, -y+1/2, -z+1/2'
'z+1/2, x+1/2, y+1/2'
'z+1/2, -x+1/2, -y+1/2'
'-z+1/2, -x+1/2, y+1/2'
'-z+1/2, x+1/2, -y+1/2'
'y+1/2, z+1/2, x+1/2'
'-y+1/2, z+1/2, -x+1/2'
'y+1/2, -z+1/2, -x+1/2'
'-y+1/2, -z+1/2, x+1/2'
'-x, -y, -z'
'x, y, -z'
'x, -y, z'
'-x, y, z'
'-z, -x, -y'
'-z, x, y'
'z, x, -y'
'z, -x, y'
'-y, -z, -x'
'y, -z, x'
'-y, z, x'
'y, z, -x'
'-x+1/2, -y+1/2, -z+1/2'
'x+1/2, y+1/2, -z+1/2'
'x+1/2, -y+1/2, z+1/2'
'-x+1/2, y+1/2, z+1/2'
'-z+1/2, -x+1/2, -y+1/2'
'-z+1/2, x+1/2, y+1/2'
'z+1/2, x+1/2, -y+1/2'
'z+1/2, -x+1/2, y+1/2'
'-y+1/2, -z+1/2, -x+1/2'
'y+1/2, -z+1/2, x+1/2'
'-y+1/2, z+1/2, x+1/2'
'y+1/2, z+1/2, -x+1/2'

loop_
_atom_site_label
_atom_site_type_symbol
_atom_site_fract_x
_atom_site_fract_y
_atom_site_fract_z
_atom_site_U_iso_or_equiv
_atom_site_adp_type
_atom_site_occupancy
_atom_site_site_symmetry_order
_atom_site_calc_flag
_atom_site_refinement_flags_posn
_atom_site_refinement_flags_adp
_atom_site_refinement_flags_occupancy
Pb1 Pb 0.2500 0.2500 0.2500 0.0364(5) Uani 1 6 d S T P
Br1 Br 0.5000 0.2209(6) 0.2838(6) 0.1235(19) Uani 1 2 d S T P
N1 N 0.5000 0.0000 -0.060(4) 0.059(17) Uiso 0.25 4 d S . P
C1 C 0.5000 0.0000 -0.060(4) 0.059(17) Uiso 0.25 4 d DS . P
N2 N 0.5000 0.5000 0.415(5) 0.14(4) Uiso 0.4166 4 d S . P
C2 C 0.5000 0.5000 0.415(5) 0.14(4) Uiso 0.4166 4 d DS . P

loop_
_atom_site_aniso_label
_atom_site_aniso_U_11
_atom_site_aniso_U_22
_atom_site_aniso_U_33
_atom_site_aniso_U_23
_atom_site_aniso_U_13
_atom_site_aniso_U_12
Pb1 0.0364(5) 0.0364(5) 0.0364(5) 0.0007(4) 0.0007(4) 0.0007(4)
Br1 0.0310(14) 0.170(5) 0.170(5) 0.033(4) 0.000 0.000

loop_
_atom_type_symbol
_atom_type_description
_atom_type_scat_dispersion_real
_atom_type_scat_dispersion_imag
_atom_type_scat_source
C C 0.0034 0.0017 'International Tables Vol C Tables 4.2.6.8 and 6.1.1.4'
H H 0.0000 0.0000 'International Tables Vol C Tables 4.2.6.8 and 6.1.1.4'
N N 0.0066 0.0034 'International Tables Vol C Tables 4.2.6.8 and 6.1.1.4'
Br Br -0.2713 2.4705 'International Tables Vol C Tables 4.2.6.8 and 6.1.1.4'
Pb Pb -3.4194 10.2008 'International Tables Vol C Tables 4.2.6.8 and 6.1.1.4'

loop_
_geom_angle_atom_site_label_1
_geom_angle_atom_site_label_2
_geom_angle_atom_site_label_3
_geom_angle
_geom_angle_site_symmetry_1
_geom_angle_site_symmetry_3
Br1 Pb1 Br1 180.0 . 37
Br1 Pb1 Br1 90.16(18) . 45
Br1 Pb1 Br1 89.84(18) 37 45
Br1 Pb1 Br1 89.84(18) . 5
Br1 Pb1 Br1 90.16(18) 37 5
Br1 Pb1 Br1 90.16(18) 45 5
Br1 Pb1 Br1 90.16(18) . 41
Br1 Pb1 Br1 89.84(18) 37 41
Br1 Pb1 Br1 89.84(18) 45 41
Br1 Pb1 Br1 180.0 5 41
Br1 Pb1 Br1 89.84(18) . 9
Br1 Pb1 Br1 90.16(18) 37 9
Br1 Pb1 Br1 180.0 45 9
Br1 Pb1 Br1 89.84(18) 5 9
Br1 Pb1 Br1 90.16(18) 41 9
Pb1 Br1 Pb1 159.8(2) . 16
C1 N1 N1 0.0 3_655 25_655
N2 N2 C2 60.000(5) 36_556 5
N2 N2 C2 90.000(1) 36_556 33_666
C2 N2 C2 60.000(7) 5 33_666
N2 N2 C2 60.000(10) 36_556 29_666
C2 N2 C2 90.000(5) 5 29_666
C2 N2 C2 60.000(8) 33_666 29_666
N2 N2 N2 60.000(10) 36_556 29_666
C2 N2 N2 90.0 5 29_666
C2 N2 N2 60.0 33_666 29_666
C2 N2 N2 0.0 29_666 29_666
N2 N2 N2 90.000(1) 36_556 33_666
C2 N2 N2 60.0 5 33_666
C2 N2 N2 0.0 33_666 33_666
C2 N2 N2 60.0 29_666 33_666
N2 N2 N2 60.000(3) 29_666 33_666
N2 N2 N2 60.000(5) 36_556 5
C2 N2 N2 0.0 5 5
C2 N2 N2 60.0 33_666 5
C2 N2 N2 90.0 29_666 5
N2 N2 N2 90.001(1) 29_666 5
N2 N2 N2 60.000(7) 33_666 5
N2 N2 C2 0.000(8) 36_556 9
C2 N2 C2 60.000(3) 5 9
C2 N2 C2 90.001(1) 33_666 9
C2 N2 C2 60.000(5) 29_666 9
N2 N2 C2 60.000(5) 29_666 9
N2 N2 C2 90.001(1) 33_666 9
N2 N2 C2 60.000(3) 5 9
N2 N2 C2 45.000(3) 36_556 25_666
C2 N2 C2 45.000(7) 5 25_666
C2 N2 C2 45.000(1) 33_666 25_666
C2 N2 C2 45.000(1) 29_666 25_666
N2 N2 C2 45.000(1) 29_666 25_666
N2 N2 C2 45.000(1) 33_666 25_666
N2 N2 C2 45.000(5) 5 25_666
C2 N2 C2 45.000(5) 9 25_666

loop_
_geom_bond_atom_site_label_1
_geom_bond_atom_site_label_2
_geom_bond_distance
_geom_bond_site_symmetry_2
Pb1 Br1 2.9204(17) .
Pb1 Br1 2.9204(17) 37
Pb1 Br1 2.9204(17) 45
Pb1 Br1 2.9204(17) 5
Pb1 Br1 2.9204(17) 41
Pb1 Br1 2.9204(17) 9
Br1 Pb1 2.9204(17) 16
N1 C1 1.38(9) 3_655
N1 N1 1.38(9) 25_655
N2 N2 1.38(9) 36_556
N2 C2 1.38(9) 5
N2 C2 1.38(9) 33_666
N2 C2 1.38(9) 29_666
N2 N2 1.38(9) 29_666
N2 N2 1.38(9) 33_666
N2 N2 1.38(9) 5
N2 C2 1.38(9) 9
N2 C2 1.95(13) 25_666
